data_7250366
loop_
_publ_author_name
'Letyagin, Gleb'
'Chernavin, Platon A.'
'Maryunina, Kseniya'
'Tolstikov, Svyatoslav E.'
'Tretyakov, Evgeny V.'
'Romanenko, Galina'
'Bogomyakov, Artem'

_publ_section_title
;
 Specific features of the spin density distribution and magnetic
 properties in a series of pyrazolyl-substituted nitronyl nitroxides: a
 magnetochemical and quantum chemical study
;
_journal_name_full 'Physical Chemistry Chemical Physics'
_journal_paper_doi 10.1039/D5CP01102G
_journal_year 2025
_chemical_formula_sum 'C14 H21 N4 O2'
_chemical_formula_weight 277.35
_space_group_crystal_system monoclinic
_space_group_IT_number 14
_space_group_name_Hall '-P 2ybc'
_space_group_name_H-M_alt 'P 1 21/c 1'
_atom_sites_solution_hydrogens difmap
_atom_sites_solution_primary direct
_audit_creation_method SHELXL-2018/3
_audit_update_record
;
2025-03-10 deposited with the CCDC.	2025-05-08 downloaded from the CCDC.
;
_cell_angle_alpha 90
_cell_angle_beta 118.580(3)
_cell_angle_gamma 90
_cell_formula_units_Z 4
_cell_length_a 12.2645(6)
_cell_length_b 11.4078(7)
_cell_length_c 12.3143(6)
_cell_measurement_reflns_used 2927
_cell_measurement_temperature 296(2)
_cell_measurement_theta_max 23.43
_cell_measurement_theta_min 2.60
_cell_volume 1512.97(15)
_computing_cell_refinement 'Bruker SAINT'
_computing_data_collection 'Bruker APEX2'
_computing_data_reduction 'Bruker SAINT'
_computing_molecular_graphics 'Bruker SHELXTL'
_computing_publication_material 'Bruker SHELXTL'
_computing_structure_refinement 'SHELXL-2018/3 (Sheldrick, 2018)'
_computing_structure_solution 'SHELXS-97 (Sheldrick, 2008)'
_diffrn_ambient_temperature 296(2)
_diffrn_measured_fraction_theta_full 1.000
_diffrn_measured_fraction_theta_max 0.998
_diffrn_measurement_device_type 'Bruker APEX-II CCD'
_diffrn_measurement_method '\f and \w scans'
_diffrn_radiation_type MoK\a
_diffrn_radiation_wavelength 0.71073
_diffrn_reflns_av_R_equivalents 0.0607
_diffrn_reflns_av_unetI/netI 0.0632
_diffrn_reflns_Laue_measured_fraction_full 1.000
_diffrn_reflns_Laue_measured_fraction_max 0.998
_diffrn_reflns_limit_h_max 16
_diffrn_reflns_limit_h_min -15
_diffrn_reflns_limit_k_max 15
_diffrn_reflns_limit_k_min -12
_diffrn_reflns_limit_l_max 15
_diffrn_reflns_limit_l_min -16
_diffrn_reflns_number 14065
_diffrn_reflns_point_group_measured_fraction_full 1.000
_diffrn_reflns_point_group_measured_fraction_max 0.998
_diffrn_reflns_theta_full 25.242
_diffrn_reflns_theta_max 28.313
_diffrn_reflns_theta_min 1.891
_exptl_absorpt_coefficient_mu 0.084
_exptl_absorpt_correction_T_max 0.5139
_exptl_absorpt_correction_T_min 0.4815
_exptl_absorpt_correction_type multi-scan
_exptl_absorpt_process_details SADABS
_exptl_crystal_colour blue
_exptl_crystal_density_diffrn 1.218
_exptl_crystal_description bulk
_exptl_crystal_F_000 596
_exptl_crystal_size_max 0.45
_exptl_crystal_size_mid 0.40
_exptl_crystal_size_min 0.40
_refine_diff_density_max 0.192
_refine_diff_density_min -0.167
_refine_diff_density_rms 0.035
_refine_ls_extinction_coef 0.019(2)
_refine_ls_extinction_expression Fc^*^=kFc[1+0.001xFc^2^\l^3^/sin(2\q)]^-1/4^
_refine_ls_extinction_method 'SHELXL-2018/3 (Sheldrick 2018)'
_refine_ls_goodness_of_fit_ref 0.891
_refine_ls_hydrogen_treatment refxyz
_refine_ls_matrix_type full
_refine_ls_number_parameters 245
_refine_ls_number_reflns 3769
_refine_ls_number_restraints 0
_refine_ls_restrained_S_all 0.891
_refine_ls_R_factor_all 0.1052
_refine_ls_R_factor_gt 0.0468
_refine_ls_shift/su_max 0.000
_refine_ls_shift/su_mean 0.000
_refine_ls_structure_factor_coef Fsqd
_refine_ls_weighting_details 'w=1/[\s^2^(Fo^2^)+(0.0629P)^2^] where P=(Fo^2^+2Fc^2^)/3'
_refine_ls_weighting_scheme calc
_refine_ls_wR_factor_gt 0.1084
_refine_ls_wR_factor_ref 0.1308
_reflns_Friedel_coverage 0.000
_reflns_number_gt 1810
_reflns_number_total 3769
_reflns_threshold_expression 'I > 2\s(I)'
_cod_data_source_file d5cp01102g2.cif
_cod_data_source_block 1135s
_cod_original_cell_volume 1512.97(14)
_cod_original_sg_symbol_H-M 'P 21/c'
_cod_database_code 7250366
_shelx_shelxl_version_number 2018/3
_shelx_space_group_comment
; 
The symmetry employed for this shelxl refinement is uniquely defined 
by the following loop, which should always be used as a source of 
symmetry information in preference to the above space-group names. 
They are only intended as comments. 
;

loop_
_space_group_symop_operation_xyz
'x, y, z'
'-x, y+1/2, -z+1/2'
'-x, -y, -z'
'x, -y-1/2, z-1/2'

loop_
_atom_site_label
_atom_site_type_symbol
_atom_site_fract_x
_atom_site_fract_y
_atom_site_fract_z
_atom_site_U_iso_or_equiv
_atom_site_adp_type
_atom_site_occupancy
_atom_site_site_symmetry_order
_atom_site_calc_flag
_atom_site_refinement_flags_posn
_atom_site_refinement_flags_adp
_atom_site_refinement_flags_occupancy
_atom_site_disorder_assembly
_atom_site_disorder_group
O1 O 0.40028(10) 0.43579(11) 0.19730(10) 0.0596(4) Uani 1 1 d . . . . .
N2 N 0.29308(12) 0.39033(12) 0.16382(11) 0.0441(3) Uani 1 1 d . . . . .
C3 C 0.24461(15) 0.29072(15) 0.07435(14) 0.0478(4) Uani 1 1 d . . . . .
C4 C 0.2564(2) 0.3216(3) -0.0396(2) 0.0843(8) Uani 1 1 d . . . . .
H4A H 0.344(2) 0.332(2) -0.015(2) 0.126 Uiso 1 1 d . U . . .
H4B H 0.204(2) 0.400(2) -0.074(2) 0.126 Uiso 1 1 d . U . . .
H4C H 0.219(2) 0.258(2) -0.098(3) 0.126 Uiso 1 1 d . U . . .
C5 C 0.3264(2) 0.1854(2) 0.1415(2) 0.0769(7) Uani 1 1 d . . . . .
H5A H 0.413(2) 0.202(2) 0.164(2) 0.115 Uiso 1 1 d . U . . .
H5B H 0.318(2) 0.164(2) 0.226(2) 0.115 Uiso 1 1 d . U . . .
H5C H 0.298(2) 0.117(2) 0.083(2) 0.115 Uiso 1 1 d . U . . .
C6 C 0.10900(15) 0.27996(15) 0.05230(14) 0.0485(4) Uani 1 1 d . . . . .
C7 C 0.0134(2) 0.3421(3) -0.0645(2) 0.0817(7) Uani 1 1 d . . . . .
H7A H 0.047(2) 0.430(2) -0.062(2) 0.123 Uiso 1 1 d . U . . .
H7B H -0.065(2) 0.343(2) -0.066(2) 0.123 Uiso 1 1 d . U . . .
H7C H 0.007(2) 0.298(2) -0.137(2) 0.123 Uiso 1 1 d . U . . .
C8 C 0.0652(3) 0.1571(2) 0.0586(3) 0.0799(7) Uani 1 1 d . . . . .
H8A H 0.133(2) 0.120(2) 0.141(2) 0.120 Uiso 1 1 d . U . . .
H8B H -0.023(2) 0.164(2) 0.040(2) 0.120 Uiso 1 1 d . U . . .
H8C H 0.067(2) 0.111(2) -0.008(2) 0.120 Uiso 1 1 d . U . . .
N9 N 0.11658(12) 0.34995(12) 0.15877(12) 0.0475(4) Uani 1 1 d . . . . .
O10 O 0.02716(11) 0.35127(12) 0.18502(12) 0.0743(4) Uani 1 1 d . . . . .
C11 C 0.21952(14) 0.41571(14) 0.21379(13) 0.0416(4) Uani 1 1 d . . . . .
C12 C 0.24653(14) 0.49860(14) 0.31088(13) 0.0429(4) Uani 1 1 d . . . . .
C13 C 0.17061(17) 0.53098(17) 0.36298(16) 0.0546(5) Uani 1 1 d . . . . .
H13 H 0.0872(15) 0.5002(16) 0.3401(15) 0.065 Uiso 1 1 d . U . . .
N14 N 0.22546(14) 0.60835(14) 0.45217(13) 0.0605(4) Uani 1 1 d . . . . .
N15 N 0.33733(13) 0.62785(12) 0.45853(12) 0.0528(4) Uani 1 1 d . . . . .
C16 C 0.4179(2) 0.71845(19) 0.54175(18) 0.0704(6) Uani 1 1 d . . . . .
H16A H 0.5036(19) 0.7066(18) 0.5482(17) 0.084 Uiso 1 1 d . U . . .
H16B H 0.4265(18) 0.7031(17) 0.626(2) 0.084 Uiso 1 1 d . U . . .
C17 C 0.3626(3) 0.8398(2) 0.4977(2) 0.0794(7) Uani 1 1 d . . . . .
H17A H 0.419(2) 0.892(2) 0.555(2) 0.095 Uiso 1 1 d . U . . .
H17B H 0.274(2) 0.8423(19) 0.4875(19) 0.095 Uiso 1 1 d . U . . .
C18 C 0.3504(2) 0.87094(19) 0.3748(2) 0.0773(6) Uani 1 1 d . . . . .
H18 H 0.426(2) 0.8828(19) 0.3709(19) 0.093 Uiso 1 1 d . U . . .
C19 C 0.2466(3) 0.8792(2) 0.2746(3) 0.0973(8) Uani 1 1 d . . . . .
H19A H 0.240(2) 0.901(2) 0.190(2) 0.117 Uiso 1 1 d . U . . .
H19B H 0.172(2) 0.866(2) 0.284(2) 0.117 Uiso 1 1 d . U . . .
C20 C 0.35294(17) 0.56387(15) 0.37522(15) 0.0496(4) Uani 1 1 d . . . . .
H20 H 0.4338(14) 0.5694(14) 0.3717(13) 0.060 Uiso 1 1 d . U . . .

loop_
_atom_site_aniso_label
_atom_site_aniso_U_11
_atom_site_aniso_U_22
_atom_site_aniso_U_33
_atom_site_aniso_U_23
_atom_site_aniso_U_13
_atom_site_aniso_U_12
O1 0.0521(7) 0.0663(9) 0.0673(8) -0.0095(6) 0.0343(6) -0.0151(6)
N2 0.0439(7) 0.0453(9) 0.0459(7) -0.0024(6) 0.0238(6) -0.0047(6)
C3 0.0530(10) 0.0482(11) 0.0462(9) -0.0083(8) 0.0270(8) -0.0057(8)
C4 0.0879(17) 0.121(2) 0.0600(13) -0.0234(13) 0.0486(13) -0.0319(15)
C5 0.0624(13) 0.0604(15) 0.0913(16) -0.0164(12) 0.0234(13) 0.0076(11)
C6 0.0492(9) 0.0480(12) 0.0496(10) -0.0061(8) 0.0248(8) -0.0050(8)
C7 0.0672(13) 0.104(2) 0.0562(12) -0.0051(13) 0.0148(11) 0.0139(14)
C8 0.0856(16) 0.0592(16) 0.1130(19) -0.0207(13) 0.0621(15) -0.0219(12)
N9 0.0450(8) 0.0522(10) 0.0502(8) -0.0049(7) 0.0267(7) -0.0047(7)
O10 0.0617(8) 0.0905(11) 0.0906(10) -0.0228(8) 0.0524(8) -0.0178(7)
C11 0.0440(9) 0.0431(10) 0.0395(8) 0.0019(7) 0.0214(7) -0.0006(8)
C12 0.0481(9) 0.0416(10) 0.0389(8) 0.0033(7) 0.0207(7) 0.0023(8)
C13 0.0599(11) 0.0588(13) 0.0514(10) -0.0028(9) 0.0319(9) -0.0010(9)
N14 0.0672(10) 0.0666(11) 0.0513(9) -0.0078(8) 0.0311(8) 0.0006(8)
N15 0.0615(9) 0.0489(10) 0.0438(8) -0.0049(7) 0.0219(7) -0.0005(7)
C16 0.0852(14) 0.0601(15) 0.0492(11) -0.0129(10) 0.0186(11) -0.0116(12)
C17 0.1029(18) 0.0553(15) 0.0739(15) -0.0204(11) 0.0374(14) -0.0089(13)
C18 0.0815(16) 0.0600(15) 0.0907(17) -0.0008(12) 0.0414(15) -0.0011(12)
C19 0.107(2) 0.091(2) 0.0908(19) 0.0038(15) 0.0449(19) 0.0022(16)
C20 0.0543(10) 0.0453(11) 0.0486(9) -0.0015(8) 0.0241(8) -0.0002(9)

loop_
_atom_type_symbol
_atom_type_description
_atom_type_scat_dispersion_real
_atom_type_scat_dispersion_imag
_atom_type_scat_source
C C 0.0033 0.0016 'International Tables Vol C Tables 4.2.6.8 and 6.1.1.4'
H H 0.0000 0.0000 'International Tables Vol C Tables 4.2.6.8 and 6.1.1.4'
N N 0.0061 0.0033 'International Tables Vol C Tables 4.2.6.8 and 6.1.1.4'
O O 0.0106 0.0060 'International Tables Vol C Tables 4.2.6.8 and 6.1.1.4'

loop_
_geom_angle_atom_site_label_1
_geom_angle_atom_site_label_2
_geom_angle_atom_site_label_3
_geom_angle
_geom_angle_site_symmetry_1
_geom_angle_site_symmetry_3
_geom_angle_publ_flag
O1 N2 C11 125.05(13) . . ?
O1 N2 C3 121.94(12) . . ?
C11 N2 C3 112.57(12) . . ?
N2 C3 C4 108.95(15) . . ?
N2 C3 C5 105.81(14) . . ?
C4 C3 C5 110.69(18) . . ?
N2 C3 C6 101.75(12) . . ?
C4 C3 C6 115.04(15) . . ?
C5 C3 C6 113.70(16) . . ?
N9 C6 C8 108.81(15) . . ?
N9 C6 C7 105.98(15) . . ?
C8 C6 C7 110.26(18) . . ?
N9 C6 C3 101.03(12) . . ?
C8 C6 C3 116.05(16) . . ?
C7 C6 C3 113.72(16) . . ?
O10 N9 C11 125.30(13) . . ?
O10 N9 C6 121.57(12) . . ?
C11 N9 C6 112.91(13) . . ?
N9 C11 N2 108.91(13) . . ?
N9 C11 C12 125.22(14) . . ?
N2 C11 C12 125.87(14) . . ?
C20 C12 C13 104.30(15) . . ?
C20 C12 C11 127.87(15) . . ?
C13 C12 C11 127.82(15) . . ?
N14 C13 C12 111.75(16) . . ?
C13 N14 N15 104.92(14) . . ?
C20 N15 N14 112.12(14) . . ?
C20 N15 C16 128.67(17) . . ?
N14 N15 C16 118.94(15) . . ?
N15 C16 C17 110.96(17) . . ?
C18 C17 C16 112.97(19) . . ?
C19 C18 C17 124.5(3) . . ?
N15 C20 C12 106.90(15) . . ?

loop_
_geom_bond_atom_site_label_1
_geom_bond_atom_site_label_2
_geom_bond_distance
_geom_bond_site_symmetry_2
_geom_bond_publ_flag
O1 N2 1.2841(15) . ?
N2 C11 1.3445(18) . ?
N2 C3 1.494(2) . ?
C3 C4 1.519(3) . ?
C3 C5 1.530(3) . ?
C3 C6 1.556(2) . ?
C6 N9 1.500(2) . ?
C6 C8 1.516(3) . ?
C6 C7 1.527(3) . ?
N9 O10 1.2832(15) . ?
N9 C11 1.3406(19) . ?
C11 C12 1.433(2) . ?
C12 C20 1.377(2) . ?
C12 C13 1.409(2) . ?
C13 N14 1.316(2) . ?
N14 N15 1.3547(19) . ?
N15 C20 1.345(2) . ?
N15 C16 1.458(2) . ?
C16 C17 1.523(3) . ?
C17 C18 1.490(3) . ?
C18 C19 1.284(3) . ?
